data_7216602
loop_
_publ_author_name
'Holmes, Kathryn E.'
'Kelly, Paul F.'
'Elsegood, Mark R. J.'

_publ_section_title
;
 Structural diversity within the products of the reaction of Ph2SNH with
 copper(ii) tetrafluoroborate
;
_journal_issue 90
_journal_name_full CrystEngComm
_journal_page_first 545
_journal_page_last 547
_journal_paper_doi 10.1039/b209185m
_journal_volume 4
_journal_year 2002
_chemical_formula_sum 'C48 H44 B2 Cu F8 N4 S4'
_chemical_formula_weight 1042.27
_space_group_IT_number 2
_symmetry_cell_setting triclinic
_symmetry_space_group_name_Hall '-P 1'
_symmetry_space_group_name_H-M 'P -1'
_atom_sites_solution_hydrogens 'geom except NH coords freely refined'
_atom_sites_solution_primary 'Patterson Synthesis'
_atom_sites_solution_secondary difmap
_audit_creation_method SHELXL-97
_cell_angle_alpha 102.414(2)
_cell_angle_beta 100.311(2)
_cell_angle_gamma 107.168(2)
_cell_formula_units_Z 1
_cell_length_a 9.5206(7)
_cell_length_b 10.6097(7)
_cell_length_c 13.0115(9)
_cell_measurement_reflns_used 6808
_cell_measurement_temperature 150(2)
_cell_measurement_theta_max 28.99
_cell_measurement_theta_min 2.27
_cell_volume 1184.26(14)
_computing_cell_refinement 'Bruker SAINT'
_computing_data_collection 'Bruker SMART'
_computing_data_reduction 'Bruker SAINT'
_computing_molecular_graphics 'Bruker SHELXTL'
_computing_publication_material 'Bruker SHELXTL and local programs'
_computing_structure_refinement 'Bruker SHELXTL'
_computing_structure_solution 'Bruker SHELXTL'
_diffrn_ambient_temperature 150(2)
_diffrn_measured_fraction_theta_full 0.992
_diffrn_measured_fraction_theta_max 0.876
_diffrn_measurement_device_type 'Bruker SMART 1000 CCD diffractometer'
_diffrn_measurement_method '\w rotation with narrow frames'
_diffrn_radiation_monochromator graphite
_diffrn_radiation_source 'sealed tube'
_diffrn_radiation_type MoK\a
_diffrn_radiation_wavelength 0.71073
_diffrn_reflns_av_R_equivalents 0.0121
_diffrn_reflns_av_sigmaI/netI 0.0206
_diffrn_reflns_limit_h_max 12
_diffrn_reflns_limit_h_min -12
_diffrn_reflns_limit_k_max 13
_diffrn_reflns_limit_k_min -13
_diffrn_reflns_limit_l_max 17
_diffrn_reflns_limit_l_min -17
_diffrn_reflns_number 10615
_diffrn_reflns_theta_full 26.00
_diffrn_reflns_theta_max 28.99
_diffrn_reflns_theta_min 1.66
_diffrn_standards_decay_% 0
_diffrn_standards_number 0
_exptl_absorpt_coefficient_mu 0.709
_exptl_absorpt_correction_T_max 0.866
_exptl_absorpt_correction_T_min 0.780
_exptl_absorpt_correction_type multi-scan
_exptl_crystal_colour purple
_exptl_crystal_density_diffrn 1.461
_exptl_crystal_density_method 'not measured'
_exptl_crystal_description block
_exptl_crystal_F_000 535
_exptl_crystal_size_max 0.37
_exptl_crystal_size_mid 0.24
_exptl_crystal_size_min 0.21
_refine_diff_density_max 0.702
_refine_diff_density_min -0.410
_refine_diff_density_rms 0.056
_refine_ls_extinction_method none
_refine_ls_goodness_of_fit_ref 1.057
_refine_ls_hydrogen_treatment mixed
_refine_ls_matrix_type full
_refine_ls_number_parameters 310
_refine_ls_number_reflns 5510
_refine_ls_number_restraints 0
_refine_ls_restrained_S_all 1.057
_refine_ls_R_factor_all 0.0399
_refine_ls_R_factor_gt 0.0332
_refine_ls_shift/su_max 0.001
_refine_ls_shift/su_mean 0.000
_refine_ls_structure_factor_coef Fsqd
_refine_ls_weighting_details 'calc w=1/[\s^2^(Fo^2^)+(0.0376P)^2^+0.8423P] where P=(Fo^2^+2Fc^2^)/3'
_refine_ls_weighting_scheme calc
_refine_ls_wR_factor_gt 0.0811
_refine_ls_wR_factor_ref 0.0858
_reflns_number_gt 4819
_reflns_number_total 5510
_reflns_threshold_expression I>2\s(I)
_cod_data_source_file b209185m.txt
_cod_data_source_block 3
_cod_original_sg_symbol_H-M P-1
_cod_database_code 7216602

loop_
_symmetry_equiv_pos_as_xyz
'x, y, z'
'-x, -y, -z'

loop_
_atom_site_label
_atom_site_type_symbol
_atom_site_fract_x
_atom_site_fract_y
_atom_site_fract_z
_atom_site_U_iso_or_equiv
_atom_site_adp_type
_atom_site_occupancy
_atom_site_symmetry_multiplicity
_atom_site_calc_flag
_atom_site_refinement_flags
Cu1 Cu 0.5000 0.5000 0.5000 0.01896(8) Uani 1 2 d S
N1 N 0.58925(17) 0.66704(15) 0.62746(12) 0.0237(3) Uani 1 1 d .
H1A H 0.534(3) 0.677(2) 0.667(2) 0.036 Uiso 1 1 d .
S1 S 0.76160(5) 0.70847(4) 0.69708(3) 0.02012(10) Uani 1 1 d .
C1 C 0.82243(19) 0.87982(17) 0.78593(13) 0.0206(3) Uani 1 1 d .
C2 C 0.9790(2) 0.94925(18) 0.82052(15) 0.0247(4) Uani 1 1 d .
H2 H 1.0467 0.9082 0.7942 0.030 Uiso 1 1 calc R
C3 C 1.0346(2) 1.07942(19) 0.89415(15) 0.0275(4) Uani 1 1 d .
H3 H 1.1411 1.1286 0.9178 0.033 Uiso 1 1 calc R
C4 C 0.9356(2) 1.13831(18) 0.93354(15) 0.0274(4) Uani 1 1 d .
H4 H 0.9746 1.2269 0.9849 0.033 Uiso 1 1 calc R
C5 C 0.7795(2) 1.06792(19) 0.89792(16) 0.0305(4) Uani 1 1 d .
H5 H 0.7120 1.1085 0.9252 0.037 Uiso 1 1 calc R
C6 C 0.7214(2) 0.93835(19) 0.82257(16) 0.0278(4) Uani 1 1 d .
H6 H 0.6147 0.8908 0.7967 0.033 Uiso 1 1 calc R
C7 C 0.77034(19) 0.61667(17) 0.79740(14) 0.0217(3) Uani 1 1 d .
C8 C 0.8582(2) 0.53281(18) 0.78866(15) 0.0267(4) Uani 1 1 d .
H8 H 0.9098 0.5270 0.7327 0.032 Uiso 1 1 calc R
C9 C 0.8694(2) 0.4575(2) 0.86313(16) 0.0333(4) Uani 1 1 d .
H9 H 0.9290 0.3997 0.8582 0.040 Uiso 1 1 calc R
C10 C 0.7941(2) 0.4666(2) 0.94429(16) 0.0333(4) Uani 1 1 d .
H10 H 0.8020 0.4151 0.9950 0.040 Uiso 1 1 calc R
C11 C 0.7064(2) 0.5512(2) 0.95210(16) 0.0309(4) Uani 1 1 d .
H11 H 0.6552 0.5571 1.0083 0.037 Uiso 1 1 calc R
C12 C 0.6934(2) 0.62657(19) 0.87836(15) 0.0263(4) Uani 1 1 d .
H12 H 0.6331 0.6838 0.8831 0.032 Uiso 1 1 calc R
N2 N 0.33757(19) 0.42822(15) 0.57055(13) 0.0274(3) Uani 1 1 d .
H2A H 0.333(3) 0.471(3) 0.625(2) 0.041 Uiso 1 1 d .
S2 S 0.24093(5) 0.26887(4) 0.54936(3) 0.02293(10) Uani 1 1 d .
C13 C 0.3095(2) 0.20297(17) 0.65562(14) 0.0236(3) Uani 1 1 d .
C14 C 0.3799(2) 0.28476(19) 0.76153(15) 0.0301(4) Uani 1 1 d .
H14 H 0.3975 0.3807 0.7802 0.036 Uiso 1 1 calc R
C15 C 0.4242(2) 0.2240(2) 0.84006(16) 0.0323(4) Uani 1 1 d .
H15 H 0.4734 0.2790 0.9130 0.039 Uiso 1 1 calc R
C16 C 0.3976(2) 0.0840(2) 0.81308(17) 0.0332(4) Uani 1 1 d .
H16 H 0.4267 0.0432 0.8677 0.040 Uiso 1 1 calc R
C17 C 0.3288(3) 0.0035(2) 0.70681(19) 0.0438(5) Uani 1 1 d .
H17 H 0.3111 -0.0925 0.6883 0.053 Uiso 1 1 calc R
C18 C 0.2857(3) 0.0630(2) 0.62721(17) 0.0383(5) Uani 1 1 d .
H18 H 0.2401 0.0084 0.5537 0.046 Uiso 1 1 calc R
C19 C 0.0565(2) 0.26137(17) 0.56961(14) 0.0239(3) Uani 1 1 d .
C20 C -0.0084(2) 0.1947(2) 0.63991(15) 0.0297(4) Uani 1 1 d .
H20 H 0.0469 0.1551 0.6836 0.036 Uiso 1 1 calc R
C21 C -0.1550(2) 0.1869(2) 0.64528(17) 0.0351(4) Uani 1 1 d .
H21 H -0.2004 0.1415 0.6928 0.042 Uiso 1 1 calc R
C22 C -0.2356(2) 0.2450(2) 0.58180(17) 0.0364(5) Uani 1 1 d .
H22 H -0.3358 0.2393 0.5860 0.044 Uiso 1 1 calc R
C23 C -0.1699(2) 0.3114(2) 0.51214(17) 0.0356(4) Uani 1 1 d .
H23 H -0.2250 0.3517 0.4690 0.043 Uiso 1 1 calc R
C24 C -0.0243(2) 0.31918(19) 0.50534(16) 0.0307(4) Uani 1 1 d .
H24 H 0.0202 0.3637 0.4571 0.037 Uiso 1 1 calc R
B1 B 0.2928(3) 0.6853(2) 0.82087(19) 0.0310(5) Uani 1 1 d .
F1 F 0.4049(2) 0.7570(2) 0.91646(13) 0.0841(6) Uani 1 1 d .
F2 F 0.2431(3) 0.54595(16) 0.80834(17) 0.0802(6) Uani 1 1 d .
F3 F 0.17689(17) 0.73414(16) 0.82138(17) 0.0683(5) Uani 1 1 d .
F4 F 0.35676(15) 0.70841(14) 0.73524(10) 0.0412(3) Uani 1 1 d .

loop_
_atom_site_aniso_label
_atom_site_aniso_U_11
_atom_site_aniso_U_22
_atom_site_aniso_U_33
_atom_site_aniso_U_23
_atom_site_aniso_U_13
_atom_site_aniso_U_12
Cu1 0.02259(15) 0.01621(14) 0.01520(14) 0.00361(10) 0.00199(11) 0.00495(11)
N1 0.0210(7) 0.0250(7) 0.0189(7) -0.0005(6) 0.0021(6) 0.0058(6)
S1 0.0208(2) 0.01947(19) 0.01695(19) 0.00260(15) 0.00413(15) 0.00485(15)
C1 0.0232(8) 0.0172(7) 0.0175(7) 0.0031(6) 0.0033(6) 0.0039(6)
C2 0.0212(8) 0.0250(9) 0.0260(9) 0.0067(7) 0.0065(7) 0.0053(7)
C3 0.0219(8) 0.0248(9) 0.0285(9) 0.0065(7) 0.0014(7) 0.0016(7)
C4 0.0314(9) 0.0177(8) 0.0264(9) 0.0032(7) 0.0015(7) 0.0048(7)
C5 0.0299(9) 0.0242(9) 0.0348(10) 0.0019(8) 0.0075(8) 0.0108(8)
C6 0.0215(8) 0.0232(9) 0.0326(10) 0.0025(7) 0.0034(7) 0.0052(7)
C7 0.0230(8) 0.0176(8) 0.0186(8) 0.0028(6) 0.0020(6) 0.0022(6)
C8 0.0300(9) 0.0223(8) 0.0250(9) 0.0027(7) 0.0055(7) 0.0087(7)
C9 0.0393(11) 0.0281(10) 0.0340(10) 0.0090(8) 0.0057(8) 0.0159(8)
C10 0.0373(11) 0.0283(10) 0.0292(10) 0.0113(8) 0.0027(8) 0.0054(8)
C11 0.0313(10) 0.0305(10) 0.0266(9) 0.0085(8) 0.0091(8) 0.0034(8)
C12 0.0255(9) 0.0252(9) 0.0250(9) 0.0053(7) 0.0062(7) 0.0057(7)
N2 0.0384(9) 0.0166(7) 0.0231(8) 0.0027(6) 0.0132(7) 0.0027(6)
S2 0.0293(2) 0.01720(19) 0.0187(2) 0.00409(15) 0.00526(16) 0.00417(16)
C13 0.0247(8) 0.0205(8) 0.0241(8) 0.0069(7) 0.0046(7) 0.0062(7)
C14 0.0347(10) 0.0227(9) 0.0269(9) 0.0046(7) 0.0026(8) 0.0065(7)
C15 0.0312(10) 0.0328(10) 0.0266(9) 0.0060(8) 0.0009(8) 0.0079(8)
C16 0.0289(10) 0.0352(10) 0.0373(11) 0.0161(9) 0.0025(8) 0.0130(8)
C17 0.0572(14) 0.0241(10) 0.0455(13) 0.0079(9) -0.0014(11) 0.0177(10)
C18 0.0526(13) 0.0233(9) 0.0308(10) 0.0006(8) -0.0029(9) 0.0147(9)
C19 0.0276(9) 0.0199(8) 0.0191(8) 0.0029(6) 0.0037(7) 0.0041(7)
C20 0.0316(10) 0.0309(10) 0.0246(9) 0.0113(8) 0.0049(7) 0.0070(8)
C21 0.0353(11) 0.0361(11) 0.0302(10) 0.0082(8) 0.0111(8) 0.0062(9)
C22 0.0313(10) 0.0353(11) 0.0354(11) -0.0004(9) 0.0058(8) 0.0105(8)
C23 0.0405(11) 0.0332(10) 0.0318(10) 0.0061(8) 0.0017(8) 0.0177(9)
C24 0.0401(11) 0.0259(9) 0.0261(9) 0.0091(7) 0.0069(8) 0.0113(8)
B1 0.0385(12) 0.0328(11) 0.0321(11) 0.0139(9) 0.0185(9) 0.0182(10)
F1 0.0871(13) 0.1244(17) 0.0303(8) 0.0069(9) -0.0009(8) 0.0421(12)
F2 0.1328(17) 0.0403(8) 0.1037(14) 0.0394(9) 0.0732(13) 0.0434(10)
F3 0.0439(8) 0.0555(9) 0.1215(15) 0.0262(10) 0.0423(9) 0.0273(7)
F4 0.0475(7) 0.0502(8) 0.0343(6) 0.0166(6) 0.0214(6) 0.0195(6)

loop_
_atom_type_symbol
_atom_type_description
_atom_type_scat_dispersion_real
_atom_type_scat_dispersion_imag
_atom_type_scat_source
C C 0.0033 0.0016 'International Tables Vol C Tables 4.2.6.8 and 6.1.1.4'
H H 0.0000 0.0000 'International Tables Vol C Tables 4.2.6.8 and 6.1.1.4'
B B 0.0013 0.0007 'International Tables Vol C Tables 4.2.6.8 and 6.1.1.4'
N N 0.0061 0.0033 'International Tables Vol C Tables 4.2.6.8 and 6.1.1.4'
F F 0.0171 0.0103 'International Tables Vol C Tables 4.2.6.8 and 6.1.1.4'
S S 0.1246 0.1234 'International Tables Vol C Tables 4.2.6.8 and 6.1.1.4'
Cu Cu 0.3201 1.2651 'International Tables Vol C Tables 4.2.6.8 and 6.1.1.4'

loop_
_geom_angle_atom_site_label_1
_geom_angle_atom_site_label_2
_geom_angle_atom_site_label_3
_geom_angle
_geom_angle_site_symmetry_1
_geom_angle_site_symmetry_3
N2 Cu1 N2 180.0 . 2_666
N2 Cu1 N1 88.55(6) . .
N2 Cu1 N1 91.45(6) 2_666 .
N2 Cu1 N1 91.45(6) . 2_666
N2 Cu1 N1 88.55(6) 2_666 2_666
N1 Cu1 N1 180.0 . 2_666
S1 N1 Cu1 119.67(9) . .
N1 S1 C1 109.16(8) . .
N1 S1 C7 110.78(8) . .
C1 S1 C7 99.17(8) . .
C6 C1 C2 121.56(16) . .
C6 C1 S1 122.64(13) . .
C2 C1 S1 115.73(13) . .
C3 C2 C1 118.83(17) . .
C4 C3 C2 120.44(17) . .
C3 C4 C5 120.06(17) . .
C4 C5 C6 120.34(17) . .
C1 C6 C5 118.74(17) . .
C12 C7 C8 121.61(17) . .
C12 C7 S1 122.66(14) . .
C8 C7 S1 115.72(13) . .
C7 C8 C9 119.03(18) . .
C10 C9 C8 120.04(18) . .
C9 C10 C11 120.32(18) . .
C12 C11 C10 120.45(18) . .
C11 C12 C7 118.55(18) . .
S2 N2 Cu1 125.43(9) . .
N2 S2 C13 111.66(9) . .
N2 S2 C19 106.63(8) . .
C13 S2 C19 100.87(8) . .
C14 C13 C18 121.01(17) . .
C14 C13 S2 122.56(14) . .
C18 C13 S2 116.41(14) . .
C13 C14 C15 118.77(18) . .
C16 C15 C14 120.65(18) . .
C17 C16 C15 120.10(19) . .
C16 C17 C18 119.92(19) . .
C17 C18 C13 119.52(19) . .
C24 C19 C20 120.60(18) . .
C24 C19 S2 116.15(14) . .
C20 C19 S2 123.12(14) . .
C21 C20 C19 119.09(18) . .
C22 C21 C20 120.49(19) . .
C21 C22 C23 120.0(2) . .
C24 C23 C22 120.16(19) . .
C23 C24 C19 119.65(18) . .
F3 B1 F2 111.0(2) . .
F3 B1 F1 108.3(2) . .
F2 B1 F1 111.7(2) . .
F3 B1 F4 110.61(19) . .
F2 B1 F4 107.95(17) . .
F1 B1 F4 107.20(19) . .

loop_
_geom_bond_atom_site_label_1
_geom_bond_atom_site_label_2
_geom_bond_distance
_geom_bond_site_symmetry_2
Cu1 N2 1.9818(16) .
Cu1 N2 1.9818(16) 2_666
Cu1 N1 1.9890(15) .
Cu1 N1 1.9890(14) 2_666
N1 S1 1.6053(15) .
S1 C1 1.7922(17) .
S1 C7 1.7930(18) .
C1 C6 1.388(2) .
C1 C2 1.392(2) .
C2 C3 1.387(3) .
C3 C4 1.387(3) .
C4 C5 1.390(3) .
C5 C6 1.391(3) .
C7 C12 1.390(2) .
C7 C8 1.391(3) .
C8 C9 1.391(3) .
C9 C10 1.381(3) .
C10 C11 1.395(3) .
C11 C12 1.386(3) .
N2 S2 1.6035(15) .
S2 C13 1.7858(18) .
S2 C19 1.8034(19) .
C13 C14 1.383(2) .
C13 C18 1.388(3) .
C14 C15 1.389(3) .
C15 C16 1.384(3) .
C16 C17 1.381(3) .
C17 C18 1.386(3) .
C19 C24 1.391(3) .
C19 C20 1.393(2) .
C20 C21 1.389(3) .
C21 C22 1.386(3) .
C22 C23 1.388(3) .
C23 C24 1.384(3) .
B1 F3 1.351(3) .
B1 F2 1.375(3) .
B1 F1 1.380(3) .
B1 F4 1.395(2) .

loop_
_geom_hbond_atom_site_label_D
_geom_hbond_atom_site_label_H
_geom_hbond_atom_site_label_A
_geom_hbond_distance_DH
_geom_hbond_distance_HA
_geom_hbond_distance_DA
_geom_hbond_angle_DHA
N1 H1A F4 0.81(2) 2.12(2) 2.912(2) 165(2)
N2 H2A F4 0.78(3) 2.53(3) 3.204(2) 145(2)
